data_7205904
loop_
_publ_author_name
'Chen, Yang'
'Yang, Zhou'
'Wu, Xin-Yi'
'Ni, Chun-Yan'
'Ren, Zhi-Gang'
'Wang, Hui-Fang'
'Lang, Jian-Ping'

_publ_section_title
;
 Iodobismuthates with N-alkyl- or N,N'-dialkyl-4,4'-bipyridinium:
 syntheses, structures and dielectric properties.
;
_journal_issue 13
_journal_name_full 'Physical chemistry chemical physics : PCCP'
_journal_page_first 5659
_journal_page_last 5667
_journal_paper_doi 10.1039/c0cp02431g
_journal_volume 13
_journal_year 2011
_chemical_formula_moiety '3(C22 H22 Bi2 I8 N4), 3(C11 H11 N2), Bi2 I9'
_chemical_formula_sum 'C99 H99 Bi8 I33 N18'
_chemical_formula_weight 7400.51
_chemical_name_systematic
;
?
;
_space_group_IT_number 62
_symmetry_cell_setting orthorhombic
_symmetry_space_group_name_Hall '-P 2ac 2n'
_symmetry_space_group_name_H-M 'P n m a'
_atom_sites_solution_hydrogens geom
_atom_sites_solution_primary direct
_atom_sites_solution_secondary difmap
_cell_angle_alpha 90.00
_cell_angle_beta 90.00
_cell_angle_gamma 90.00
_cell_formula_units_Z 4
_cell_length_a 24.862(5)
_cell_length_b 31.758(6)
_cell_length_c 20.555(4)
_cell_measurement_reflns_used 57594
_cell_measurement_temperature 223(2)
_cell_measurement_theta_max 27.4932
_cell_measurement_theta_min 3.0415
_cell_volume 16230(5)
_computing_cell_refinement 'CrystalClear, Ver. 1.30 (Rigaku/MSC, 2001)'
_computing_data_collection 'CrystalClear, Ver. 1.30 (Rigaku/MSC, 2001)'
_computing_data_reduction 'CrystalStructure, Ver. 3.60 (Rigaku/MSC, 2004)'
_computing_molecular_graphics 'ORTEPII (Johnson, 1976)'
_computing_publication_material SHELXL97
_computing_structure_refinement 'SHELXL-97 (Sheldrick, 1997)'
_computing_structure_solution 'SHELXS-97 (Sheldrick, 1990)'
_diffrn_ambient_temperature 223(2)
_diffrn_measured_fraction_theta_full 0.991
_diffrn_measured_fraction_theta_max 0.991
_diffrn_measurement_device_type 'Rigaku MercuryCCD area detector'
_diffrn_measurement_method \w
_diffrn_radiation_monochromator graphite
_diffrn_radiation_source 'fine-focus sealed tube'
_diffrn_radiation_type MoK\a
_diffrn_radiation_wavelength 0.71073
_diffrn_reflns_av_R_equivalents 0.0781
_diffrn_reflns_av_sigmaI/netI 0.0720
_diffrn_reflns_limit_h_max 32
_diffrn_reflns_limit_h_min -30
_diffrn_reflns_limit_k_max 33
_diffrn_reflns_limit_k_min -41
_diffrn_reflns_limit_l_max 22
_diffrn_reflns_limit_l_min -26
_diffrn_reflns_number 76304
_diffrn_reflns_theta_full 27.49
_diffrn_reflns_theta_max 27.49
_diffrn_reflns_theta_min 3.04
_diffrn_standards_decay_% 0
_diffrn_standards_interval_count 0
_diffrn_standards_interval_time 0
_diffrn_standards_number 0
_exptl_absorpt_coefficient_mu 14.961
_exptl_absorpt_correction_T_max 0.079
_exptl_absorpt_correction_T_min 0.013
_exptl_absorpt_correction_type multi-scan
_exptl_absorpt_process_details 'Jacobson, R. (1998) Private communication to Rigaku Company, Tokyo, Japan.'
_exptl_crystal_colour Red
_exptl_crystal_density_diffrn 3.029
_exptl_crystal_density_method 'not measured'
_exptl_crystal_description Platelet
_exptl_crystal_F_000 12928
_exptl_crystal_size_max 0.42
_exptl_crystal_size_mid 0.37
_exptl_crystal_size_min 0.17
_refine_diff_density_max 4.615
_refine_diff_density_min -2.607
_refine_diff_density_rms 0.255
_refine_ls_extinction_method none
_refine_ls_goodness_of_fit_ref 1.189
_refine_ls_hydrogen_treatment constr
_refine_ls_matrix_type full
_refine_ls_number_parameters 752
_refine_ls_number_reflns 18781
_refine_ls_number_restraints 260
_refine_ls_restrained_S_all 1.186
_refine_ls_R_factor_all 0.1118
_refine_ls_R_factor_gt 0.0893
_refine_ls_shift/su_max 0.002
_refine_ls_shift/su_mean 0.000
_refine_ls_structure_factor_coef Fsqd
_refine_ls_weighting_details 'calc w=1/[\s^2^(Fo^2^)+(0.0638P)^2^+250.5144P] where P=(Fo^2^+2Fc^2^)/3'
_refine_ls_weighting_scheme calc
_refine_ls_wR_factor_gt 0.1949
_refine_ls_wR_factor_ref 0.2076
_reflns_number_gt 15139
_reflns_number_total 18781
_reflns_threshold_expression >2sigma(I)
_cod_data_source_file c0cp02431g.txt
_cod_data_source_block 1
_cod_depositor_comments
;
The following automatic conversions were performed:
'_symmetry_cell_setting' value 'Orthorhombic' changed to 'orthorhombic'
according to '/home/saulius/struct/CIF-dictionaries/cif_core.dic'
dictionary named 'cif_core.dic' version 2.4.1 from
2010-06-29.

'_exptl_absorpt_correction_type' value 'Multi-scan' changed
to 'multi-scan' according to
'/home/saulius/struct/CIF-dictionaries/cif_core.dic' dictionary named
'cif_core.dic' version 2.4.1 from 2010-06-29.

Automatic conversion script
Id: cif_fix_enum 1555 2011-01-17 13:19:09Z saulius 
;
_cod_database_code 7205904

loop_
_symmetry_equiv_pos_as_xyz
'x, y, z'
'-x+1/2, -y, z+1/2'
'x+1/2, -y+1/2, -z+1/2'
'-x, y+1/2, -z'
'-x, -y, -z'
'x-1/2, y, -z-1/2'
'-x-1/2, y-1/2, z-1/2'
'x, -y-1/2, z'

loop_
_atom_site_label
_atom_site_type_symbol
_atom_site_fract_x
_atom_site_fract_y
_atom_site_fract_z
_atom_site_U_iso_or_equiv
_atom_site_adp_type
_atom_site_occupancy
_atom_site_symmetry_multiplicity
_atom_site_calc_flag
_atom_site_refinement_flags
_atom_site_disorder_assembly
_atom_site_disorder_group
Bi3 Bi 0.01450(3) -0.063011(19) 1.06957(3) 0.03836(16) Uani 1 1 d . . .
I9 I 0.01556(5) -0.12485(4) 0.96002(5) 0.0502(3) Uani 1 1 d . . .
I10 I -0.05712(6) -0.11354(4) 1.15250(6) 0.0620(3) Uani 1 1 d . . .
I11 I 0.11370(5) -0.09771(4) 1.12567(6) 0.0537(3) Uani 1 1 d . . .
I12 I -0.08292(4) -0.00970(4) 1.00556(6) 0.0488(3) Uani 1 1 d . . .
N5 N 0.0141(6) -0.0122(4) 1.1684(6) 0.046(3) Uani 1 1 d . . .
N6 N -0.0344(6) 0.1264(5) 1.4293(6) 0.042(3) Uani 1 1 d . . .
C23 C 0.0184(9) -0.0245(5) 1.2306(9) 0.058(5) Uani 1 1 d . . .
H23 H 0.0277 -0.0527 1.2387 0.070 Uiso 1 1 calc R . .
C24 C 0.0102(8) 0.0014(6) 1.2832(9) 0.056(5) Uani 1 1 d . . .
H24 H 0.0162 -0.0087 1.3255 0.067 Uiso 1 1 calc R . .
C25 C -0.0072(7) 0.0427(5) 1.2734(8) 0.042(4) Uani 1 1 d . . .
C26 C -0.0106(7) 0.0570(5) 1.2083(7) 0.040(4) Uani 1 1 d . . .
H26 H -0.0199 0.0851 1.1991 0.048 Uiso 1 1 calc R . .
C27 C -0.0002(8) 0.0292(5) 1.1586(8) 0.052(4) Uani 1 1 d . . .
H27 H -0.0030 0.0389 1.1155 0.062 Uiso 1 1 calc R . .
C28 C -0.0630(7) 0.1311(5) 1.3741(8) 0.041(4) Uani 1 1 d . . .
H28 H -0.0875 0.1534 1.3700 0.049 Uiso 1 1 calc R . .
C29 C -0.0562(6) 0.1030(5) 1.3237(6) 0.031(3) Uani 1 1 d . . .
H29 H -0.0779 0.1054 1.2864 0.037 Uiso 1 1 calc R . .
C30 C -0.0175(6) 0.0709(5) 1.3272(7) 0.034(3) Uani 1 1 d . . .
C31 C 0.0102(7) 0.0679(6) 1.3856(8) 0.046(4) Uani 1 1 d . . .
H31 H 0.0361 0.0466 1.3911 0.055 Uiso 1 1 calc R . .
C32 C 0.0004(7) 0.0957(6) 1.4356(8) 0.049(4) Uani 1 1 d . . .
H32 H 0.0191 0.0925 1.4751 0.058 Uiso 1 1 calc R . .
C33 C -0.0433(8) 0.1573(6) 1.4811(8) 0.057(5) Uani 1 1 d . . .
H33A H -0.0654 0.1449 1.5149 0.086 Uiso 1 1 calc R . .
H33B H -0.0613 0.1818 1.4633 0.086 Uiso 1 1 calc R . .
H33C H -0.0089 0.1657 1.4994 0.086 Uiso 1 1 calc R . .
Bi1 Bi 0.34906(2) -0.062574(18) 0.06264(3) 0.03522(15) Uani 1 1 d . . .
Bi2 Bi 0.31759(2) 0.061613(19) -0.07793(3) 0.03646(15) Uani 1 1 d . . .
I1 I 0.35618(5) -0.12435(3) -0.04876(5) 0.0451(3) Uani 1 1 d . . .
I2 I 0.44703(5) -0.09663(4) 0.12323(5) 0.0508(3) Uani 1 1 d . . .
I3 I 0.27701(5) -0.11415(4) 0.14308(6) 0.0554(3) Uani 1 1 d . . .
I4 I 0.41627(4) 0.01286(4) -0.00720(5) 0.0451(3) Uani 1 1 d . . .
I5 I 0.24986(4) -0.01330(3) -0.00494(5) 0.0448(3) Uani 1 1 d . . .
I6 I 0.30846(5) 0.12174(3) 0.03252(5) 0.0472(3) Uani 1 1 d . . .
I7 I 0.39073(5) 0.11434(4) -0.15506(6) 0.0554(3) Uani 1 1 d . . .
I8 I 0.22003(5) 0.09617(4) -0.13802(6) 0.0532(3) Uani 1 1 d . . .
N1 N 0.3442(7) -0.0122(4) 0.1618(6) 0.051(4) Uani 1 1 d . . .
N2 N 0.3063(6) 0.1250(4) 0.4251(6) 0.041(3) Uani 1 1 d . . .
C1 C 0.3273(7) 0.0281(5) 0.1515(7) 0.044(4) Uani 1 1 d . . .
H1 H 0.3221 0.0377 0.1087 0.053 Uiso 1 1 calc R . .
C2 C 0.3181(7) 0.0545(5) 0.2018(7) 0.045(4) Uani 1 1 d . . .
H2 H 0.3054 0.0819 0.1933 0.054 Uiso 1 1 calc R . .
C3 C 0.3268(6) 0.0421(4) 0.2659(7) 0.032(3) Uani 1 1 d . . .
C4 C 0.3467(7) 0.0008(5) 0.2755(8) 0.044(4) Uani 1 1 d . . .
H4 H 0.3559 -0.0088 0.3173 0.052 Uiso 1 1 calc R . .
C5 C 0.3523(8) -0.0249(6) 0.2225(8) 0.052(5) Uani 1 1 d . . .
H5 H 0.3624 -0.0531 0.2294 0.063 Uiso 1 1 calc R . .
C6 C 0.3413(8) 0.0940(6) 0.4300(7) 0.053(5) Uani 1 1 d . . .
H6 H 0.3607 0.0903 0.4689 0.064 Uiso 1 1 calc R . .
C7 C 0.3496(7) 0.0668(5) 0.3780(7) 0.044(4) Uani 1 1 d . . .
H7 H 0.3760 0.0457 0.3812 0.053 Uiso 1 1 calc R . .
C8 C 0.3196(7) 0.0704(5) 0.3217(7) 0.037(3) Uani 1 1 d . . .
C9 C 0.2829(7) 0.1021(5) 0.3184(7) 0.044(4) Uani 1 1 d . . .
H9 H 0.2615 0.1053 0.2810 0.053 Uiso 1 1 calc R . .
C10 C 0.2769(7) 0.1301(5) 0.3710(8) 0.044(4) Uani 1 1 d . . .
H10 H 0.2523 0.1525 0.3682 0.052 Uiso 1 1 calc R . .
C21 C 0.2980(10) 0.1549(6) 0.4798(8) 0.066(6) Uani 1 1 d . . .
H21A H 0.2675 0.1458 0.5057 0.098 Uiso 1 1 calc R . .
H21B H 0.2910 0.1828 0.4625 0.098 Uiso 1 1 calc R . .
H21C H 0.3300 0.1557 0.5067 0.098 Uiso 1 1 calc R . .
N7 N 0.5084(10) -0.2500 0.1101(15) 0.098(9) Uani 1 2 d SDU . .
N8 N 0.5611(8) -0.2500 0.4492(12) 0.079(7) Uani 1 2 d SDU . .
C34 C 0.5129(8) -0.2152(8) 0.1467(14) 0.108(8) Uani 1 1 d DU . .
H34 H 0.5087 -0.1893 0.1252 0.129 Uiso 1 1 calc R . .
C35 C 0.5232(8) -0.2134(8) 0.2141(13) 0.095(7) Uani 1 1 d DU . .
H35 H 0.5255 -0.1873 0.2356 0.114 Uiso 1 1 calc R . .
C36 C 0.5296(8) -0.2500 0.2472(17) 0.076(7) Uani 1 2 d SDU . .
C37 C 0.5399(8) -0.2500 0.3166(17) 0.079(7) Uani 1 2 d SDU . .
C38 C 0.5446(8) -0.2137(8) 0.3528(12) 0.106(8) Uani 1 1 d DU . .
H38 H 0.5405 -0.1875 0.3322 0.127 Uiso 1 1 calc R . .
C39 C 0.5548(9) -0.2150(8) 0.4154(12) 0.104(7) Uani 1 1 d DU . .
H39 H 0.5578 -0.1892 0.4377 0.124 Uiso 1 1 calc R . .
C40 C 0.5720(11) -0.2500 0.5176(15) 0.113(13) Uani 1 2 d SDU . .
H40A H 0.5981 -0.2718 0.5276 0.135 Uiso 0.50 1 d PR . .
H40B H 0.5390 -0.2554 0.5413 0.135 Uiso 0.50 1 d PR . .
H40C H 0.5863 -0.2228 0.5303 0.135 Uiso 0.50 1 d PR . .
N9 N 0.3431(10) -0.2500 0.3832(14) 0.099(9) Uani 1 2 d SDU . .
N10 N 0.3856(8) -0.2500 0.0456(12) 0.081(7) Uani 1 2 d SDU . .
C41 C 0.3472(8) -0.2147(9) 0.3502(13) 0.110(8) Uani 1 1 d DU . .
H41 H 0.3444 -0.1892 0.3731 0.132 Uiso 1 1 calc R . .
C42 C 0.3558(8) -0.2129(7) 0.2817(12) 0.095(7) Uani 1 1 d DU . .
H42 H 0.3584 -0.1870 0.2596 0.114 Uiso 1 1 calc R . .
C43 C 0.3600(8) -0.2500 0.2498(15) 0.067(6) Uani 1 2 d SDU . .
C44 C 0.3687(7) -0.2500 0.1786(15) 0.064(6) Uani 1 2 d SDU . .
C45 C 0.3732(8) -0.2126(7) 0.1426(11) 0.087(7) Uani 1 1 d DU . .
H45 H 0.3703 -0.1864 0.1637 0.105 Uiso 1 1 calc R . .
C46 C 0.3818(8) -0.2140(8) 0.0777(11) 0.097(7) Uani 1 1 d DU . .
H46 H 0.3850 -0.1886 0.0546 0.116 Uiso 1 1 calc R . .
C47 C 0.3949(10) -0.2500 -0.0267(14) 0.080(9) Uani 1 2 d SDU . .
H47A H 0.4300 -0.2381 -0.0360 0.096 Uiso 0.50 1 d PR . .
H47B H 0.3673 -0.2332 -0.0478 0.096 Uiso 0.50 1 d PR . .
H47C H 0.3933 -0.2787 -0.0429 0.096 Uiso 0.50 1 d PR . .
N11 N 0.3142(10) 0.2500 -0.4011(14) 0.112(10) Uani 1 2 d SDU . .
N12 N 0.2849(7) 0.2500 -0.0604(11) 0.071(6) Uani 1 2 d SDU . .
C48 C 0.3123(8) 0.2159(9) -0.3665(13) 0.114(8) Uani 1 1 d DU . .
H48 H 0.3148 0.1901 -0.3886 0.137 Uiso 1 1 calc R . .
C49 C 0.3067(8) 0.2145(8) -0.2979(12) 0.104(8) Uani 1 1 d DU . .
H49 H 0.3058 0.1885 -0.2762 0.124 Uiso 1 1 calc R . .
C50 C 0.3027(8) 0.2500 -0.2648(14) 0.062(6) Uani 1 2 d SDU . .
C51 C 0.2964(7) 0.2500 -0.1935(14) 0.065(6) Uani 1 2 d SDU . .
C52 C 0.2947(8) 0.2126(7) -0.1587(10) 0.084(6) Uani 1 1 d DU . .
H52 H 0.2976 0.1864 -0.1797 0.101 Uiso 1 1 calc R . .
C53 C 0.2886(8) 0.2151(7) -0.0929(11) 0.085(6) Uani 1 1 d DU . .
H53 H 0.2869 0.1897 -0.0695 0.102 Uiso 1 1 calc R . .
C54 C 0.2784(9) 0.2500 0.0118(13) 0.073(8) Uani 1 2 d SDU . .
H54A H 0.3084 0.2648 0.0316 0.087 Uiso 0.50 1 d PR . .
H54B H 0.2777 0.2212 0.0275 0.087 Uiso 0.50 1 d PR . .
H54C H 0.2450 0.2640 0.0232 0.087 Uiso 0.50 1 d PR . .
N3 N 0.3238(7) 0.0105(4) -0.1785(6) 0.049(4) Uani 1 1 d . . .
N4 N 0.3607(6) -0.1333(4) -0.4355(6) 0.044(3) Uani 1 1 d . . .
C11 C 0.3387(7) -0.0297(5) -0.1664(7) 0.047(4) Uani 1 1 d . . .
H11 H 0.3432 -0.0388 -0.1232 0.056 Uiso 1 1 calc R . .
C12 C 0.3475(7) -0.0575(6) -0.2173(8) 0.047(4) Uani 1 1 d . . .
H12 H 0.3584 -0.0852 -0.2085 0.057 Uiso 1 1 calc R . .
C13 C 0.3402(6) -0.0447(5) -0.2808(7) 0.033(3) Uani 1 1 d . . .
C14 C 0.3252(7) -0.0037(5) -0.2916(7) 0.046(4) Uani 1 1 d . . .
H14 H 0.3200 0.0064 -0.3341 0.055 Uiso 1 1 calc R . .
C15 C 0.3180(9) 0.0220(5) -0.2396(8) 0.058(5) Uani 1 1 d . . .
H15 H 0.3082 0.0501 -0.2478 0.069 Uiso 1 1 calc R . .
C16 C 0.3325(7) -0.0975(7) -0.4453(8) 0.053(5) Uani 1 1 d . . .
H16 H 0.3172 -0.0922 -0.4863 0.063 Uiso 1 1 calc R . .
C17 C 0.3260(8) -0.0682(6) -0.3952(8) 0.053(5) Uani 1 1 d . . .
H17 H 0.3067 -0.0432 -0.4030 0.063 Uiso 1 1 calc R . .
C18 C 0.3477(6) -0.0756(5) -0.3338(7) 0.036(3) Uani 1 1 d . . .
C19 C 0.3768(8) -0.1109(5) -0.3280(8) 0.048(4) Uani 1 1 d . . .
H19 H 0.3948 -0.1159 -0.2885 0.058 Uiso 1 1 calc R . .
C20 C 0.3818(8) -0.1399(6) -0.3763(7) 0.052(5) Uani 1 1 d . . .
H20 H 0.4004 -0.1651 -0.3680 0.063 Uiso 1 1 calc R . .
C22 C 0.3656(10) -0.1636(6) -0.4879(9) 0.066(6) Uani 1 1 d . . .
H22A H 0.3937 -0.1547 -0.5176 0.099 Uiso 1 1 calc R . .
H22B H 0.3317 -0.1654 -0.5112 0.099 Uiso 1 1 calc R . .
H22C H 0.3746 -0.1910 -0.4700 0.099 Uiso 1 1 calc R . .
Bi4 Bi 0.51096(5) -0.2500 0.74724(4) 0.0504(3) Uani 1 2 d SU . .
Bi5 Bi 0.68751(6) -0.2500 0.75154(8) 0.0388(3) Uani 0.82 2 d SPU . .
Bi5' Bi 0.6626(3) -0.2500 0.7446(4) 0.0448(15) Uani 0.18 2 d SPU . .
I13 I 0.44370(5) -0.18438(4) 0.80739(6) 0.0547(3) Uani 1 1 d U . .
I14 I 0.45323(11) -0.2500 0.62096(9) 0.0737(6) Uani 1 2 d SU . .
I15 I 0.59612(9) -0.2500 0.86852(8) 0.0625(5) Uani 1 2 d SU . .
I16 I 0.59983(6) -0.18343(4) 0.68894(6) 0.0547(3) Uani 1 1 d U . .
I17 I 0.74845(8) -0.18332(4) 0.81577(7) 0.0839(5) Uani 1 1 d U . .
I18 I 0.75267(10) -0.2500 0.63240(9) 0.0679(6) Uani 1 2 d SU . .

loop_
_atom_site_aniso_label
_atom_site_aniso_U_11
_atom_site_aniso_U_22
_atom_site_aniso_U_33
_atom_site_aniso_U_23
_atom_site_aniso_U_13
_atom_site_aniso_U_12
Bi3 0.0450(4) 0.0302(3) 0.0398(3) -0.0029(2) -0.0010(3) 0.0027(3)
I9 0.0723(8) 0.0352(6) 0.0431(5) -0.0063(5) -0.0018(5) -0.0018(5)
I10 0.0654(8) 0.0597(8) 0.0610(7) 0.0027(6) 0.0110(6) -0.0113(7)
I11 0.0591(7) 0.0479(7) 0.0542(6) -0.0065(5) -0.0137(6) 0.0123(6)
I12 0.0403(6) 0.0437(6) 0.0624(7) -0.0004(5) -0.0015(5) 0.0037(5)
N5 0.067(10) 0.030(7) 0.040(7) 0.003(6) -0.003(7) 0.009(7)
N6 0.046(8) 0.044(8) 0.036(6) -0.004(6) -0.004(6) -0.011(7)
C23 0.100(16) 0.025(8) 0.050(10) -0.006(7) 0.003(10) 0.003(9)
C24 0.086(14) 0.032(9) 0.050(9) 0.013(8) -0.013(10) 0.003(9)
C25 0.047(9) 0.035(9) 0.043(8) -0.009(7) -0.007(7) -0.015(7)
C26 0.065(11) 0.017(7) 0.038(8) 0.006(6) -0.003(7) 0.000(7)
C27 0.079(13) 0.038(10) 0.039(8) -0.009(7) 0.001(9) 0.008(9)
C28 0.053(10) 0.018(7) 0.050(9) -0.004(6) -0.004(8) 0.009(7)
C29 0.028(7) 0.035(8) 0.029(6) 0.009(6) -0.005(6) -0.009(6)
C30 0.040(8) 0.027(7) 0.034(7) 0.009(6) -0.006(6) -0.014(6)
C31 0.041(9) 0.045(10) 0.051(9) 0.001(8) -0.006(8) 0.005(8)
C32 0.053(11) 0.049(11) 0.043(9) -0.009(8) -0.017(8) 0.004(9)
C33 0.063(12) 0.063(13) 0.045(9) 0.008(9) -0.002(9) 0.009(10)
Bi1 0.0439(3) 0.0282(3) 0.0336(3) -0.0037(2) 0.0005(2) 0.0035(2)
Bi2 0.0447(4) 0.0301(3) 0.0346(3) -0.0029(2) -0.0009(2) 0.0036(2)
I1 0.0648(7) 0.0345(5) 0.0359(5) -0.0063(4) 0.0016(5) 0.0030(5)
I2 0.0569(7) 0.0490(7) 0.0465(6) -0.0035(5) -0.0107(5) 0.0103(6)
I3 0.0630(8) 0.0508(7) 0.0525(6) 0.0017(5) 0.0099(6) -0.0092(6)
I4 0.0405(6) 0.0397(6) 0.0551(6) -0.0001(5) -0.0025(5) 0.0013(5)
I5 0.0403(6) 0.0400(6) 0.0543(6) -0.0048(5) -0.0017(5) 0.0011(5)
I6 0.0691(7) 0.0360(6) 0.0365(5) -0.0050(4) -0.0020(5) 0.0011(5)
I7 0.0616(8) 0.0528(7) 0.0518(6) 0.0028(6) 0.0067(6) -0.0086(6)
I8 0.0564(7) 0.0507(7) 0.0527(6) -0.0053(5) -0.0150(5) 0.0101(6)
N1 0.087(12) 0.036(8) 0.030(6) -0.003(6) -0.013(7) -0.002(8)
N2 0.068(9) 0.027(7) 0.028(6) 0.001(5) 0.007(6) 0.005(7)
C1 0.065(11) 0.033(9) 0.034(7) 0.010(7) 0.000(8) 0.002(8)
C2 0.073(12) 0.025(8) 0.038(8) 0.005(6) -0.001(8) 0.002(8)
C3 0.036(8) 0.025(7) 0.034(7) -0.006(6) 0.007(6) 0.003(6)
C4 0.061(11) 0.032(8) 0.037(8) 0.000(7) -0.008(8) 0.004(8)
C5 0.077(13) 0.034(9) 0.046(9) -0.006(8) 0.001(9) -0.005(9)
C6 0.074(13) 0.060(12) 0.026(7) 0.004(8) -0.010(8) -0.015(10)
C7 0.051(10) 0.046(10) 0.034(7) -0.012(7) 0.000(7) 0.015(8)
C8 0.054(10) 0.023(7) 0.033(7) -0.001(6) 0.005(7) 0.003(7)
C9 0.073(12) 0.034(9) 0.027(7) 0.000(6) 0.002(7) -0.017(8)
C10 0.059(11) 0.026(8) 0.045(8) 0.002(7) 0.012(8) 0.004(7)
C21 0.112(17) 0.052(12) 0.033(8) -0.004(8) 0.009(10) -0.006(12)
N7 0.13(2) 0.078(17) 0.086(16) 0.000 -0.018(18) 0.000
N8 0.12(2) 0.054(12) 0.062(11) 0.000 0.032(13) 0.000
C34 0.17(2) 0.052(12) 0.103(12) 0.015(9) -0.032(17) -0.022(14)
C35 0.14(2) 0.051(11) 0.089(11) 0.004(8) 0.000(15) -0.009(13)
C36 0.095(19) 0.052(12) 0.080(11) 0.000 0.010(16) 0.000
C37 0.10(2) 0.056(13) 0.079(11) 0.000 0.018(16) 0.000
C38 0.18(2) 0.067(13) 0.074(9) -0.008(8) 0.013(15) 0.040(15)
C39 0.18(2) 0.056(12) 0.076(9) -0.008(8) 0.017(15) 0.033(14)
C40 0.17(4) 0.11(3) 0.054(11) 0.000 0.049(18) 0.000
N9 0.14(2) 0.103(19) 0.059(14) 0.000 0.006(16) 0.000
N10 0.13(2) 0.058(12) 0.053(10) 0.000 -0.022(13) 0.000
C41 0.17(2) 0.079(15) 0.079(11) -0.019(9) 0.003(16) -0.030(16)
C42 0.16(2) 0.041(10) 0.080(10) -0.009(8) 0.010(14) -0.032(13)
C43 0.079(17) 0.045(11) 0.076(10) 0.000 0.016(14) 0.000
C44 0.075(16) 0.047(12) 0.070(10) 0.000 0.002(14) 0.000
C45 0.152(19) 0.045(10) 0.065(8) 0.000(7) 0.000(13) 0.042(12)
C46 0.17(2) 0.053(11) 0.064(8) 0.007(7) -0.011(14) 0.023(14)
C47 0.11(3) 0.07(2) 0.064(11) 0.000 -0.004(17) 0.000
N11 0.16(3) 0.10(2) 0.068(15) 0.000 0.039(18) 0.000
N12 0.109(18) 0.054(11) 0.050(9) 0.000 -0.002(13) 0.000
C48 0.19(2) 0.074(15) 0.078(10) -0.023(9) 0.034(16) -0.038(16)
C49 0.18(2) 0.059(12) 0.074(10) -0.013(8) 0.023(15) -0.037(14)
C50 0.069(15) 0.055(12) 0.062(9) 0.000 0.022(13) 0.000
C51 0.085(17) 0.048(12) 0.062(9) 0.000 0.003(14) 0.000
C52 0.151(19) 0.039(10) 0.063(8) 0.000(7) 0.001(13) 0.023(12)
C53 0.153(19) 0.041(10) 0.061(8) 0.006(7) -0.007(13) 0.011(12)
C54 0.09(2) 0.07(2) 0.052(10) 0.000 -0.015(15) 0.000
N3 0.084(11) 0.030(7) 0.034(7) -0.005(6) 0.005(7) 0.003(7)
N4 0.050(8) 0.039(8) 0.044(7) -0.012(6) 0.011(6) -0.005(7)
C11 0.068(12) 0.042(10) 0.030(7) -0.004(7) 0.006(8) 0.005(9)
C12 0.054(11) 0.048(10) 0.040(8) 0.005(8) 0.004(8) 0.002(8)
C13 0.030(8) 0.042(9) 0.028(6) -0.006(6) -0.007(6) 0.003(7)
C14 0.070(12) 0.034(9) 0.034(7) 0.020(7) -0.004(8) 0.012(8)
C15 0.109(16) 0.030(9) 0.033(8) -0.003(7) -0.001(9) 0.016(10)
C16 0.051(10) 0.074(14) 0.033(8) -0.010(9) -0.009(8) -0.012(10)
C17 0.072(13) 0.043(10) 0.043(9) -0.002(8) -0.020(9) 0.016(9)
C18 0.044(9) 0.038(8) 0.025(6) 0.007(6) -0.001(6) 0.001(7)
C19 0.074(12) 0.035(9) 0.036(8) -0.001(7) 0.008(8) 0.011(9)
C20 0.082(13) 0.040(10) 0.036(8) 0.003(7) -0.014(9) 0.026(9)
C22 0.106(17) 0.039(10) 0.052(10) -0.027(9) 0.010(11) -0.009(11)
Bi4 0.0828(7) 0.0268(4) 0.0415(5) 0.000 0.0130(5) 0.000
Bi5 0.0515(8) 0.0287(6) 0.0361(6) 0.000 0.0030(7) 0.000
Bi5' 0.069(3) 0.033(3) 0.032(3) 0.000 -0.002(3) 0.000
I13 0.0736(8) 0.0371(6) 0.0532(6) -0.0077(5) 0.0025(6) 0.0067(6)
I14 0.136(2) 0.0362(9) 0.0485(9) 0.000 -0.0038(11) 0.000
I15 0.1071(15) 0.0385(9) 0.0419(8) 0.000 0.0159(9) 0.000
I16 0.0800(8) 0.0314(5) 0.0528(6) 0.0081(5) 0.0203(6) -0.0004(6)
I17 0.1542(16) 0.0431(7) 0.0545(7) -0.0049(6) -0.0120(9) -0.0193(9)
I18 0.1077(16) 0.0412(10) 0.0548(10) 0.000 0.0275(10) 0.000

loop_
_atom_type_symbol
_atom_type_description
_atom_type_scat_dispersion_real
_atom_type_scat_dispersion_imag
_atom_type_scat_source
C C 0.0033 0.0016 'International Tables Vol C Tables 4.2.6.8 and 6.1.1.4'
H H 0.0000 0.0000 'International Tables Vol C Tables 4.2.6.8 and 6.1.1.4'
Bi Bi -4.1077 10.2566 'International Tables Vol C Tables 4.2.6.8 and 6.1.1.4'
I I -0.4742 1.8119 'International Tables Vol C Tables 4.2.6.8 and 6.1.1.4'
N N 0.0061 0.0033 'International Tables Vol C Tables 4.2.6.8 and 6.1.1.4'

loop_
_geom_angle_atom_site_label_1
_geom_angle_atom_site_label_2
_geom_angle_atom_site_label_3
_geom_angle
_geom_angle_site_symmetry_1
_geom_angle_site_symmetry_3
_geom_angle_publ_flag
N5 Bi3 I11 85.9(3) . . ?
N5 Bi3 I10 83.3(3) . . ?
I11 Bi3 I10 94.37(4) . . ?
N5 Bi3 I9 177.4(3) . . ?
I11 Bi3 I9 92.40(4) . . ?
I10 Bi3 I9 94.79(4) . . ?
N5 Bi3 I12 89.4(3) . . ?
I11 Bi3 I12 169.99(4) . . ?
I10 Bi3 I12 93.90(4) . . ?
I9 Bi3 I12 92.52(4) . . ?
N5 Bi3 I12 86.1(3) . 5_557 ?
I11 Bi3 I12 90.78(4) . 5_557 ?
I10 Bi3 I12 167.86(4) . 5_557 ?
I9 Bi3 I12 95.97(4) . 5_557 ?
I12 Bi3 I12 80.05(4) . 5_557 ?
Bi3 I12 Bi3 99.95(4) . 5_557 ?
C23 N5 C27 116.1(14) . . ?
C23 N5 Bi3 124.4(11) . . ?
C27 N5 Bi3 118.6(10) . . ?
C32 N6 C28 121.0(14) . . ?
C32 N6 C33 121.7(14) . . ?
C28 N6 C33 117.3(14) . . ?
N5 C23 C24 124.4(16) . . ?
N5 C23 H23 117.8 . . ?
C24 C23 H23 117.8 . . ?
C23 C24 C25 119.6(16) . . ?
C23 C24 H24 120.2 . . ?
C25 C24 H24 120.2 . . ?
C24 C25 C26 117.1(15) . . ?
C24 C25 C30 121.8(15) . . ?
C26 C25 C30 120.9(15) . . ?
C27 C26 C25 119.0(14) . . ?
C27 C26 H26 120.5 . . ?
C25 C26 H26 120.5 . . ?
C26 C27 N5 123.6(15) . . ?
C26 C27 H27 118.2 . . ?
N5 C27 H27 118.2 . . ?
N6 C28 C29 119.9(14) . . ?
N6 C28 H28 120.1 . . ?
C29 C28 H28 120.1 . . ?
C28 C29 C30 121.0(13) . . ?
C28 C29 H29 119.5 . . ?
C30 C29 H29 119.5 . . ?
C31 C30 C29 115.8(14) . . ?
C31 C30 C25 122.1(15) . . ?
C29 C30 C25 122.1(13) . . ?
C30 C31 C32 121.0(16) . . ?
C30 C31 H31 119.5 . . ?
C32 C31 H31 119.5 . . ?
N6 C32 C31 121.3(15) . . ?
N6 C32 H32 119.4 . . ?
C31 C32 H32 119.4 . . ?
N6 C33 H33A 109.5 . . ?
N6 C33 H33B 109.5 . . ?
H33A C33 H33B 109.5 . . ?
N6 C33 H33C 109.5 . . ?
H33A C33 H33C 109.5 . . ?
H33B C33 H33C 109.5 . . ?
N1 Bi1 I3 82.7(3) . . ?
N1 Bi1 I2 86.2(3) . . ?
I3 Bi1 I2 93.53(4) . . ?
N1 Bi1 I1 177.5(3) . . ?
I3 Bi1 I1 95.76(4) . . ?
I2 Bi1 I1 91.92(4) . . ?
N1 Bi1 I5 90.2(3) . . ?
I3 Bi1 I5 92.67(4) . . ?
I2 Bi1 I5 172.35(4) . . ?
I1 Bi1 I5 91.91(3) . . ?
N1 Bi1 I4 85.2(3) . . ?
I3 Bi1 I4 166.41(4) . . ?
I2 Bi1 I4 91.85(4) . . ?
I1 Bi1 I4 96.53(4) . . ?
I5 Bi1 I4 81.13(3) . . ?
N3 Bi2 I8 87.0(3) . . ?
N3 Bi2 I7 83.8(3) . . ?
I8 Bi2 I7 94.09(4) . . ?
N3 Bi2 I6 177.8(3) . . ?
I8 Bi2 I6 91.04(4) . . ?
I7 Bi2 I6 95.35(4) . . ?
N3 Bi2 I4 90.8(3) . . ?
I8 Bi2 I4 172.67(4) . . ?
I7 Bi2 I4 92.63(4) . . ?
I6 Bi2 I4 91.26(4) . . ?
N3 Bi2 I5 86.7(3) . . ?
I8 Bi2 I5 92.26(4) . . ?
I7 Bi2 I5 168.23(4) . . ?
I6 Bi2 I5 94.43(4) . . ?
I4 Bi2 I5 80.62(3) . . ?
Bi2 I4 Bi1 99.25(3) . . ?
Bi1 I5 Bi2 98.97(3) . . ?
C5 N1 C1 118.6(14) . . ?
C5 N1 Bi1 122.9(11) . . ?
C1 N1 Bi1 118.1(10) . . ?
C6 N2 C10 121.0(13) . . ?
C6 N2 C21 120.8(15) . . ?
C10 N2 C21 118.2(14) . . ?
C2 C1 N1 121.1(14) . . ?
C2 C1 H1 119.5 . . ?
N1 C1 H1 119.5 . . ?
C1 C2 C3 121.5(15) . . ?
C1 C2 H2 119.3 . . ?
C3 C2 H2 119.3 . . ?
C2 C3 C4 116.6(13) . . ?
C2 C3 C8 123.2(14) . . ?
C4 C3 C8 120.1(13) . . ?
C5 C4 C3 118.5(15) . . ?
C5 C4 H4 120.7 . . ?
C3 C4 H4 120.7 . . ?
N1 C5 C4 123.4(17) . . ?
N1 C5 H5 118.3 . . ?
C4 C5 H5 118.3 . . ?
N2 C6 C7 120.2(15) . . ?
N2 C6 H6 119.9 . . ?
C7 C6 H6 119.9 . . ?
C8 C7 C6 120.8(16) . . ?
C8 C7 H7 119.6 . . ?
C6 C7 H7 119.6 . . ?
C9 C8 C7 117.8(14) . . ?
C9 C8 C3 119.7(14) . . ?
C7 C8 C3 122.5(14) . . ?
C8 C9 C10 119.9(15) . . ?
C8 C9 H9 120.0 . . ?
C10 C9 H9 120.0 . . ?
N2 C10 C9 120.2(15) . . ?
N2 C10 H10 119.9 . . ?
C9 C10 H10 119.9 . . ?
N2 C21 H21A 109.5 . . ?
N2 C21 H21B 109.5 . . ?
H21A C21 H21B 109.5 . . ?
N2 C21 H21C 109.5 . . ?
H21A C21 H21C 109.5 . . ?
H21B C21 H21C 109.5 . . ?
C34 N7 C34 111(3) . 8 ?
C39 N8 C39 115(3) 8 . ?
C39 N8 C40 122.6(15) 8 . ?
C39 N8 C40 122.6(15) . . ?
N7 C34 C35 127(3) . . ?
N7 C34 H34 116.5 . . ?
C35 C34 H34 116.5 . . ?
C36 C35 C34 119(3) . . ?
C36 C35 H35 120.7 . . ?
C34 C35 H35 120.7 . . ?
C35 C36 C35 118(3) 8 . ?
C35 C36 C37 121.0(17) 8 . ?
C35 C36 C37 121.0(17) . . ?
C38 C37 C38 114(3) . 8 ?
C38 C37 C36 123.2(17) . . ?
C38 C37 C36 123.2(17) 8 . ?
C39 C38 C37 121(3) . . ?
C39 C38 H38 119.3 . . ?
C37 C38 H38 119.3 . . ?
C38 C39 N8 124(3) . . ?
C38 C39 H39 117.8 . . ?
N8 C39 H39 117.8 . . ?
N8 C40 H40A 109.5 . . ?
N8 C40 H40B 109.5 . . ?
H40A C40 H40B 109.5 . . ?
N8 C40 H40C 109.5 . . ?
H40A C40 H40C 109.5 . . ?
H40B C40 H40C 109.4 . . ?
C41 N9 C41 117(3) 8 . ?
C46 N10 C46 120(3) . 8 ?
C46 N10 C47 120.2(14) . . ?
C46 N10 C47 120.2(14) 8 . ?
N9 C41 C42 124(3) . . ?
N9 C41 H41 118.1 . . ?
C42 C41 H41 118.1 . . ?
C43 C42 C41 117(2) . . ?
C43 C42 H42 121.5 . . ?
C41 C42 H42 121.5 . . ?
C42 C43 C42 121(3) . 8 ?
C42 C43 C44 119.4(16) . . ?
C42 C43 C44 119.4(16) 8 . ?
C45 C44 C45 116(3) 8 . ?
C45 C44 C43 122.2(14) 8 . ?
C45 C44 C43 122.2(14) . . ?
C46 C45 C44 120(2) . . ?
C46 C45 H45 119.8 . . ?
C44 C45 H45 119.8 . . ?
N10 C46 C45 122(2) . . ?
N10 C46 H46 119.0 . . ?
C45 C46 H46 119.0 . . ?
N10 C47 H47A 109.4 . . ?
N10 C47 H47B 109.5 . . ?
H47A C47 H47B 109.5 . . ?
N10 C47 H47C 109.4 . . ?
H47A C47 H47C 109.6 . . ?
H47B C47 H47C 109.5 . . ?
C48 N11 C48 113(3) . 8_565 ?
C53 N12 C53 117(3) 8_565 . ?
C53 N12 C54 121.3(13) 8_565 . ?
C53 N12 C54 121.3(13) . . ?
N11 C48 C49 125(3) . . ?
N11 C48 H48 117.4 . . ?
C49 C48 H48 117.4 . . ?
C50 C49 C48 120(3) . . ?
C50 C49 H49 120.2 . . ?
C48 C49 H49 120.2 . . ?
C49 C50 C49 117(3) . 8_565 ?
C49 C50 C51 121.4(16) . . ?
C49 C50 C51 121.4(16) 8_565 . ?
C52 C51 C52 118(3) . 8_565 ?
C52 C51 C50 121.0(14) . . ?
C52 C51 C50 121.0(14) 8_565 . ?
C53 C52 C51 118(2) . . ?
C53 C52 H52 121.2 . . ?
C51 C52 H52 121.2 . . ?
N12 C53 C52 125(2) . . ?
N12 C53 H53 117.7 . . ?
C52 C53 H53 117.7 . . ?
N12 C54 H54A 109.5 . . ?
N12 C54 H54B 109.4 . . ?
H54A C54 H54B 109.3 . . ?
N12 C54 H54C 109.4 . . ?
H54A C54 H54C 109.5 . . ?
H54B C54 H54C 109.6 . . ?
C15 N3 C11 117.9(14) . . ?
C15 N3 Bi2 124.9(11) . . ?
C11 N3 Bi2 117.0(10) . . ?
C20 N4 C16 118.0(14) . . ?
C20 N4 C22 122.5(16) . . ?
C16 N4 C22 119.5(15) . . ?
N3 C11 C12 120.3(15) . . ?
N3 C11 H11 119.8 . . ?
C12 C11 H11 119.8 . . ?
C13 C12 C11 120.5(16) . . ?
C13 C12 H12 119.8 . . ?
C11 C12 H12 119.8 . . ?
C12 C13 C14 117.9(14) . . ?
C12 C13 C18 119.1(14) . . ?
C14 C13 C18 123.0(13) . . ?
C15 C14 C13 118.7(14) . . ?
C15 C14 H14 120.7 . . ?
C13 C14 H14 120.7 . . ?
N3 C15 C14 124.8(16) . . ?
N3 C15 H15 117.6 . . ?
C14 C15 H15 117.6 . . ?
N4 C16 C17 120.7(15) . . ?
N4 C16 H16 119.6 . . ?
C17 C16 H16 119.6 . . ?
C18 C17 C16 120.7(16) . . ?
C18 C17 H17 119.7 . . ?
C16 C17 H17 119.7 . . ?
C19 C18 C17 115.6(15) . . ?
C19 C18 C13 123.9(13) . . ?
C17 C18 C13 120.5(14) . . ?
C18 C19 C20 123.5(16) . . ?
C18 C19 H19 118.3 . . ?
C20 C19 H19 118.3 . . ?
C19 C20 N4 121.4(15) . . ?
C19 C20 H20 119.3 . . ?
N4 C20 H20 119.3 . . ?
N4 C22 H22A 109.5 . . ?
N4 C22 H22B 109.5 . . ?
H22A C22 H22B 109.5 . . ?
N4 C22 H22C 109.5 . . ?
H22A C22 H22C 109.5 . . ?
H22B C22 H22C 109.5 . . ?
I13 Bi4 I13 90.11(6) 8 . ?
I13 Bi4 I14 95.32(5) 8 . ?
I13 Bi4 I14 95.32(5) . . ?
I13 Bi4 I15 92.73(4) 8 . ?
I13 Bi4 I15 92.73(4) . . ?
I14 Bi4 I15 168.61(7) . . ?
I13 Bi4 I16 172.28(5) 8 . ?
I13 Bi4 I16 94.57(4) . . ?
I14 Bi4 I16 90.36(5) . . ?
I15 Bi4 I16 80.95(4) . . ?
I13 Bi4 I16 94.57(4) 8 8 ?
I13 Bi4 I16 172.28(5) . 8 ?
I14 Bi4 I16 90.36(5) . 8 ?
I15 Bi4 I16 80.95(4) . 8 ?
I16 Bi4 I16 80.14(5) . 8 ?
Bi5' Bi5 I17 127.4(4) . . ?
Bi5' Bi5 I17 127.4(4) . 8 ?
I17 Bi5 I17 93.00(8) . 8 ?
Bi5' Bi5 I18 110.5(9) . . ?
I17 Bi5 I18 95.22(6) . . ?
I17 Bi5 I18 95.22(6) 8 . ?
Bi5' Bi5 I16 43.0(3) . 8 ?
I17 Bi5 I16 169.88(7) . 8 ?
I17 Bi5 I16 93.12(4) 8 8 ?
I18 Bi5 I16 92.25(6) . 8 ?
Bi5' Bi5 I16 43.0(3) . . ?
I17 Bi5 I16 93.12(4) . . ?
I17 Bi5 I16 169.88(7) 8 . ?
I18 Bi5 I16 92.25(6) . . ?
I16 Bi5 I16 79.74(6) 8 . ?
Bi5' Bi5 I15 59.6(8) . . ?
I17 Bi5 I15 91.59(6) . . ?
I17 Bi5 I15 91.59(6) 8 . ?
I18 Bi5 I15 170.10(9) . . ?
I16 Bi5 I15 80.19(5) 8 . ?
I16 Bi5 I15 80.19(5) . . ?
Bi5 Bi5' I16 128.3(4) . 8 ?
Bi5 Bi5' I16 128.3(4) . . ?
I16 Bi5' I16 95.1(2) 8 . ?
Bi5 Bi5' I15 110.1(9) . . ?
I16 Bi5' I15 92.2(2) 8 . ?
I16 Bi5' I15 92.2(2) . . ?
Bi5 Bi5' I18 58.8(8) . . ?
I16 Bi5' I18 95.3(2) 8 . ?
I16 Bi5' I18 95.3(2) . . ?
I15 Bi5' I18 168.8(3) . . ?
Bi5 Bi5' I17 43.9(3) . . ?
I16 Bi5' I17 171.7(2) 8 . ?
I16 Bi5' I17 93.16(5) . . ?
I15 Bi5' I17 88.89(18) . . ?
I18 Bi5' I17 82.49(18) . . ?
Bi5 Bi5' I17 43.9(3) . 8 ?
I16 Bi5' I17 93.16(5) 8 8 ?
I16 Bi5' I17 171.7(2) . 8 ?
I15 Bi5' I17 88.89(18) . 8 ?
I18 Bi5' I17 82.49(18) . 8 ?
I17 Bi5' I17 78.60(18) . 8 ?
Bi5' I15 Bi4 73.32(15) . . ?
Bi5' I15 Bi5 10.39(14) . . ?
Bi4 I15 Bi5 83.72(5) . . ?
Bi5' I16 Bi4 75.27(15) . . ?
Bi5' I16 Bi5 8.69(13) . . ?
Bi4 I16 Bi5 83.67(4) . . ?
Bi5 I17 Bi5' 8.69(10) . . ?
Bi5 I18 Bi5' 10.67(13) . . ?

loop_
_geom_bond_atom_site_label_1
_geom_bond_atom_site_label_2
_geom_bond_distance
_geom_bond_site_symmetry_2
_geom_bond_publ_flag
Bi3 N5 2.596(13) . ?
Bi3 I11 2.9371(14) . ?
Bi3 I10 2.9414(14) . ?
Bi3 I9 2.9879(13) . ?
Bi3 I12 3.2349(13) . ?
Bi3 I12 3.2573(14) 5_557 ?
I12 Bi3 3.2573(14) 5_557 ?
N5 C23 1.34(2) . ?
N5 C27 1.37(2) . ?
N6 C32 1.31(2) . ?
N6 C28 1.35(2) . ?
N6 C33 1.47(2) . ?
C23 C24 1.37(2) . ?
C23 H23 0.9400 . ?
C24 C25 1.40(2) . ?
C24 H24 0.9400 . ?
C25 C26 1.42(2) . ?
C25 C30 1.45(2) . ?
C26 C27 1.38(2) . ?
C26 H26 0.9400 . ?
C27 H27 0.9400 . ?
C28 C29 1.38(2) . ?
C28 H28 0.9400 . ?
C29 C30 1.40(2) . ?
C29 H29 0.9400 . ?
C30 C31 1.39(2) . ?
C31 C32 1.38(2) . ?
C31 H31 0.9400 . ?
C32 H32 0.9400 . ?
C33 H33A 0.9700 . ?
C33 H33B 0.9700 . ?
C33 H33C 0.9700 . ?
Bi1 N1 2.595(13) . ?
Bi1 I3 2.9370(14) . ?
Bi1 I2 2.9417(13) . ?
Bi1 I1 3.0205(12) . ?
Bi1 I5 3.2344(13) . ?
Bi1 I4 3.2545(13) . ?
Bi2 N3 2.632(13) . ?
Bi2 I8 2.9349(14) . ?
Bi2 I7 2.9366(14) . ?
Bi2 I6 2.9753(12) . ?
Bi2 I4 3.2448(13) . ?
Bi2 I5 3.2782(13) . ?
N1 C5 1.33(2) . ?
N1 C1 1.36(2) . ?
N2 C6 1.32(2) . ?
N2 C10 1.34(2) . ?
N2 C21 1.49(2) . ?
C1 C2 1.35(2) . ?
C1 H1 0.9400 . ?
C2 C3 1.39(2) . ?
C2 H2 0.9400 . ?
C3 C4 1.42(2) . ?
C3 C8 1.467(19) . ?
C4 C5 1.37(2) . ?
C4 H4 0.9400 . ?
C5 H5 0.9400 . ?
C6 C7 1.39(2) . ?
C6 H6 0.9400 . ?
C7 C8 1.38(2) . ?
C7 H7 0.9400 . ?
C8 C9 1.36(2) . ?
C9 C10 1.41(2) . ?
C9 H9 0.9400 . ?
C10 H10 0.9400 . ?
C21 H21A 0.9700 . ?
C21 H21B 0.9700 . ?
C21 H21C 0.9700 . ?
N7 C34 1.34(3) . ?
N7 C34 1.34(3) 8 ?
N8 C39 1.32(3) 8 ?
N8 C39 1.32(3) . ?
N8 C40 1.43(4) . ?
C34 C35 1.41(3) . ?
C34 H34 0.9400 . ?
C35 C36 1.36(3) . ?
C35 H35 0.9400 . ?
C36 C35 1.36(3) 8 ?
C36 C37 1.45(5) . ?
C37 C38 1.38(3) . ?
C37 C38 1.38(3) 8 ?
C38 C39 1.31(3) . ?
C38 H38 0.9400 . ?
C39 H39 0.9400 . ?
C40 H40A 0.9709 . ?
C40 H40B 0.9695 . ?
C40 H40C 0.9699 . ?
N9 C41 1.31(3) 8 ?
N9 C41 1.31(3) . ?
N10 C46 1.32(3) . ?
N10 C46 1.32(3) 8 ?
N10 C47 1.51(4) . ?
C41 C42 1.42(3) . ?
C41 H41 0.9400 . ?
C42 C43 1.35(3) . ?
C42 H42 0.9400 . ?
C43 C42 1.35(3) 8 ?
C43 C44 1.48(4) . ?
C44 C45 1.40(3) 8 ?
C44 C45 1.40(3) . ?
C45 C46 1.35(3) . ?
C45 H45 0.9400 . ?
C46 H46 0.9400 . ?
C47 H47A 0.9700 . ?
C47 H47B 0.9714 . ?
C47 H47C 0.9712 . ?
N11 C48 1.30(3) . ?
N11 C48 1.30(3) 8_565 ?
N12 C53 1.30(2) 8_565 ?
N12 C53 1.30(2) . ?
N12 C54 1.49(3) . ?
C48 C49 1.42(3) . ?
C48 H48 0.9400 . ?
C49 C50 1.32(3) . ?
C49 H49 0.9400 . ?
C50 C49 1.32(3) 8_565 ?
C50 C51 1.47(4) . ?
C51 C52 1.39(2) . ?
C51 C52 1.39(2) 8_565 ?
C52 C53 1.36(3) . ?
C52 H52 0.9400 . ?
C53 H53 0.9400 . ?
C54 H54A 0.9710 . ?
C54 H54B 0.9700 . ?
C54 H54C 0.9706 . ?
N3 C15 1.32(2) . ?
N3 C11 1.35(2) . ?
N4 C20 1.34(2) . ?
N4 C16 1.35(2) . ?
N4 C22 1.449(19) . ?
C11 C12 1.39(2) . ?
C11 H11 0.9400 . ?
C12 C13 1.38(2) . ?
C12 H12 0.9400 . ?
C13 C14 1.37(2) . ?
C13 C18 1.48(2) . ?
C14 C15 1.36(2) . ?
C14 H14 0.9400 . ?
C15 H15 0.9400 . ?
C16 C17 1.40(2) . ?
C16 H16 0.9400 . ?
C17 C18 1.39(2) . ?
C17 H17 0.9400 . ?
C18 C19 1.34(2) . ?
C19 C20 1.36(2) . ?
C19 H19 0.9400 . ?
C20 H20 0.9400 . ?
C22 H22A 0.9700 . ?
C22 H22B 0.9700 . ?
C22 H22C 0.9700 . ?
Bi4 I13 2.9443(14) 8 ?
Bi4 I13 2.9443(14) . ?
Bi4 I14 2.966(2) . ?
Bi4 I15 3.271(2) . ?
Bi4 I16 3.2844(15) . ?
Bi4 I16 3.2844(15) 8 ?
Bi5 Bi5' 0.635(7) . ?
Bi5 I17 2.9194(19) . ?
Bi5 I17 2.9194(19) 8 ?
Bi5 I18 2.936(2) . ?
Bi5 I16 3.2980(18) 8 ?
Bi5 I16 3.2980(18) . ?
Bi5 I15 3.308(2) . ?
Bi5' I16 2.866(5) 8 ?
Bi5' I16 2.866(5) . ?
Bi5' I15 3.036(9) . ?
Bi5' I18 3.215(9) . ?
Bi5' I17 3.343(6) . ?
Bi5' I17 3.343(6) 8 ?
